data_4314658
loop_
_publ_author_name
'Shengfa Ye'
'Frank Neese'
'Andrew Ozarowski'
'Dmitry Smirnov'
'J. Krzystek'
'Joshua Telser'
'Ju-Hsiou Liao'
'Chen-Hsiung Hung'
'Wei-Chen Chu'
'Yi-Feng Tsai'
'Rong-Chin Wang'
'Kun-Yuan Chen'
'Hua-Fen Hsu'

_publ_section_title
;
 Family of V(III)-Tristhiolato Complexes Relevant to Functional Models of
 Vanadium Nitrogenase: Synthesis and Electronic Structure Investigations
 by Means of High-Frequency and -Field Electron Paramagnetic Resonance
 Coupled to Quantum Chemical Computations.
;
_journal_name_full 'Inorganic Chemistry'
_journal_page_first 977
_journal_page_last 988
_journal_paper_doi 10.1021/ic9017745
_journal_volume 49
_journal_year 2010
_chemical_formula_sum 'C30 H30 N6 P S3 V'
_chemical_formula_weight 652.09
_chemical_name_systematic
; 

 ? 

;
_space_group_IT_number 4
_symmetry_cell_setting monoclinic
_symmetry_space_group_name_Hall 'P 2yb'
_symmetry_space_group_name_H-M 'P 1 21 1'
_atom_sites_solution_hydrogens geom
_atom_sites_solution_primary direct
_atom_sites_solution_secondary difmap
_audit_creation_method SHELXL-97
_cell_angle_alpha 90.00
_cell_angle_beta 92.857(8)
_cell_angle_gamma 90.00
_cell_formula_units_Z 2
_cell_length_a 9.604(3)
_cell_length_b 10.305(4)
_cell_length_c 15.223(6)
_cell_measurement_temperature 293(2)
_cell_measurement_theta_max 25.028
_cell_measurement_theta_min 2.037
_cell_volume 1504.7(10)
_computing_structure_refinement 'SHELXL-97 (Sheldrick, 1997)'
_computing_structure_solution 'SHELXS-97 (Sheldrick, 1990)'
_diffrn_ambient_temperature 293(2)
_diffrn_measured_fraction_theta_full 0.956
_diffrn_measured_fraction_theta_max 0.956
_diffrn_radiation_monochromator graphite
_diffrn_radiation_source 'fine-focus sealed tube'
_diffrn_radiation_type MoK\a
_diffrn_radiation_wavelength 0.71073
_diffrn_reflns_av_R_equivalents 0.1070
_diffrn_reflns_av_sigmaI/netI 0.2918
_diffrn_reflns_limit_h_max 12
_diffrn_reflns_limit_h_min -10
_diffrn_reflns_limit_k_max 10
_diffrn_reflns_limit_k_min -13
_diffrn_reflns_limit_l_max 17
_diffrn_reflns_limit_l_min -19
_diffrn_reflns_number 7470
_diffrn_reflns_theta_full 27.73
_diffrn_reflns_theta_max 27.73
_diffrn_reflns_theta_min 1.34
_exptl_absorpt_coefficient_mu 0.628
_exptl_absorpt_correction_T_max 0.948622
_exptl_absorpt_correction_T_min 0.577810
_exptl_absorpt_correction_type empirical
_exptl_absorpt_process_details SADABS'
_exptl_crystal_colour red
_exptl_crystal_density_diffrn 1.542
_exptl_crystal_density_method 'not measured'
_exptl_crystal_description prism
_exptl_crystal_F_000 732
_exptl_crystal_size_max 0.6
_exptl_crystal_size_mid 0.5
_exptl_crystal_size_min 0.45
_refine_diff_density_max 0.582
_refine_diff_density_min -0.788
_refine_diff_density_rms 0.128
_refine_ls_abs_structure_details 'Flack H D (1983), Acta Cryst. A39, 876-881'
_refine_ls_abs_structure_Flack 0.04(10)
_refine_ls_extinction_method none
_refine_ls_goodness_of_fit_ref 0.885
_refine_ls_hydrogen_treatment constr
_refine_ls_matrix_type full
_refine_ls_number_parameters 373
_refine_ls_number_reflns 4745
_refine_ls_number_restraints 1
_refine_ls_restrained_S_all 0.885
_refine_ls_R_factor_all 0.1930
_refine_ls_R_factor_gt 0.0813
_refine_ls_shift/su_max 0.047
_refine_ls_shift/su_mean 0.004
_refine_ls_structure_factor_coef Fsqd
_refine_ls_weighting_details 'calc w=1/[\s^2^(Fo^2^)+(0.1326P)^2^+0.0000P] where P=(Fo^2^+2Fc^2^)/3'
_refine_ls_weighting_scheme calc
_refine_ls_wR_factor_gt 0.1900
_refine_ls_wR_factor_ref 0.2734
_reflns_number_gt 1929
_reflns_number_total 4745
_reflns_threshold_expression >2sigma(I)
_cod_data_source_file ic9017745_si_003_3.cif
_cod_data_source_block compound7
_cod_depositor_comments
;
The following automatic conversions were performed:

'_exptl_absorpt_correction_type' value 'Empirical' changed to
'empirical' according to the built-in table from CIF Core dictionary
named 'cif_core.dic' version 2.4.1 from 2010-06-29.

Automatic conversion script
Id: cif_fix_values 1646 2011-03-28 12:23:43Z adriana 
;
_cod_original_cell_volume 1504.7(9)
_cod_original_sg_symbol_H-M 'P 21'
_cod_database_code 4314658

loop_
_symmetry_equiv_pos_as_xyz
'x, y, z'
'-x, y+1/2, -z'

loop_
_atom_site_label
_atom_site_type_symbol
_atom_site_fract_x
_atom_site_fract_y
_atom_site_fract_z
_atom_site_U_iso_or_equiv
_atom_site_adp_type
_atom_site_occupancy
_atom_site_symmetry_multiplicity
_atom_site_calc_flag
_atom_site_refinement_flags
_atom_site_disorder_assembly
_atom_site_disorder_group
V1 V 0.7872(2) 0.3923(2) 0.24669(14) 0.0287(6) Uani 1 1 d . . .
S3 S 1.0263(4) 0.3319(3) 0.1946(2) 0.0361(9) Uani 1 1 d . . .
P1 P 0.8166(4) 0.1566(3) 0.2531(2) 0.0283(9) Uani 1 1 d . . .
S2 S 0.7231(4) 0.3258(3) 0.3989(2) 0.0356(9) Uani 1 1 d . . .
S1 S 0.5906(4) 0.2942(3) 0.1568(2) 0.0333(9) Uani 1 1 d . . .
N2 N 0.9316(14) 0.6734(11) 0.4431(7) 0.035(3) Uani 1 1 d . . .
C24 C 0.4880(15) 0.5205(14) 0.2899(9) 0.032(4) Uani 1 1 d . . .
H24 H 0.4680 0.4527 0.3276 0.038 Uiso 1 1 calc R . .
N1 N 0.9046(14) 0.5351(11) 0.3339(7) 0.037(3) Uani 1 1 d . . .
N4 N 0.4700(14) 0.6980(12) 0.2130(8) 0.040(3) Uani 1 1 d . . .
C8 C 0.6648(15) 0.1608(14) 0.3981(8) 0.034(3) Uani 1 1 d . . .
C20 C 1.0373(16) 0.5431(14) 0.3575(10) 0.037(4) Uani 1 1 d . . .
H20 H 1.1082 0.4978 0.3316 0.044 Uiso 1 1 calc R . .
C18 C 0.9877(15) 0.1020(13) 0.2799(9) 0.033(4) Uani 1 1 d . . .
C12 C 0.6701(15) -0.0512(14) 0.3315(9) 0.033(4) Uani 1 1 d . . .
H12 H 0.6980 -0.1054 0.2868 0.040 Uiso 1 1 calc R . .
N5 N 0.8361(14) 0.5173(11) 0.1338(7) 0.035(3) Uani 1 1 d . . .
N6 N 0.9631(12) 0.6462(12) 0.0538(7) 0.033(3) Uani 1 1 d . . .
C1 C 0.6491(15) 0.1498(13) 0.1104(8) 0.032(3) Uani 1 1 d . . .
C28 C 0.7848(18) 0.5097(14) 0.0464(8) 0.042(4) Uani 1 1 d . . .
H28 H 0.7116 0.4572 0.0254 0.050 Uiso 1 1 calc R . .
C29 C 0.8587(16) 0.5907(14) -0.0023(9) 0.037(4) Uani 1 1 d . . .
H29 H 0.8435 0.6072 -0.0621 0.045 Uiso 1 1 calc R . .
C17 C 1.0337(17) -0.0095(14) 0.3288(9) 0.041(4) Uani 1 1 d . . .
H17 H 0.9700 -0.0688 0.3493 0.049 Uiso 1 1 calc R . .
C7 C 0.7114(17) 0.0796(14) 0.3330(9) 0.037(4) Uani 1 1 d . . .
C19 C 0.8370(18) 0.6148(14) 0.3879(8) 0.040(4) Uani 1 1 d . . .
H19 H 0.7410 0.6272 0.3871 0.048 Uiso 1 1 calc R . .
N3 N 0.6086(14) 0.5341(11) 0.2525(7) 0.033(3) Uani 1 1 d . . .
C14 C 1.2293(17) 0.1663(16) 0.2641(9) 0.046(4) Uani 1 1 d . . .
H14 H 1.2952 0.2217 0.2417 0.055 Uiso 1 1 calc R . .
C16 C 1.1830(17) -0.0280(17) 0.3457(10) 0.050(5) Uani 1 1 d . . .
H16 H 1.2167 -0.0970 0.3799 0.061 Uiso 1 1 calc R . .
C2 C 0.5863(18) 0.0996(16) 0.0308(9) 0.044(4) Uani 1 1 d . . .
H2 H 0.5104 0.1423 0.0038 0.053 Uiso 1 1 calc R . .
C27 C 0.9371(16) 0.5987(14) 0.1366(9) 0.035(4) Uani 1 1 d . . .
H27 H 0.9870 0.6229 0.1880 0.043 Uiso 1 1 calc R . .
C23 C 0.5948(15) 0.6444(14) 0.2079(8) 0.034(4) Uani 1 1 d . . .
H23 H 0.6655 0.6804 0.1763 0.041 Uiso 1 1 calc R . .
C26 C 0.4241(18) 0.8154(14) 0.1692(10) 0.052(4) Uani 1 1 d . . .
H26A H 0.5026 0.8712 0.1619 0.079 Uiso 1 1 calc R . .
H26B H 0.3575 0.8587 0.2039 0.079 Uiso 1 1 calc R . .
H26C H 0.3814 0.7943 0.1126 0.079 Uiso 1 1 calc R . .
C13 C 1.0872(19) 0.1913(14) 0.2514(9) 0.043(4) Uani 1 1 d . . .
C15 C 1.2697(16) 0.0555(16) 0.3114(10) 0.043(4) Uani 1 1 d . . .
H15 H 1.3647 0.0390 0.3194 0.052 Uiso 1 1 calc R . .
C30 C 1.0743(15) 0.7346(16) 0.0339(10) 0.045(4) Uani 1 1 d . . .
H30A H 1.0811 0.8018 0.0776 0.068 Uiso 1 1 calc R . .
H30B H 1.0548 0.7727 -0.0230 0.068 Uiso 1 1 calc R . .
H30C H 1.1609 0.6880 0.0338 0.068 Uiso 1 1 calc R . .
C22 C 0.8992(15) 0.7647(15) 0.5113(8) 0.044(4) Uani 1 1 d . . .
H22A H 0.9076 0.7225 0.5675 0.066 Uiso 1 1 calc R . .
H22B H 0.8056 0.7959 0.5010 0.066 Uiso 1 1 calc R . .
H22C H 0.9630 0.8365 0.5107 0.066 Uiso 1 1 calc R . .
C21 C 1.056(2) 0.6281(15) 0.4261(9) 0.049(5) Uani 1 1 d . . .
H21 H 1.1399 0.6498 0.4552 0.059 Uiso 1 1 calc R . .
C9 C 0.5871(16) 0.1107(17) 0.4660(9) 0.041(4) Uani 1 1 d . . .
H9 H 0.5636 0.1635 0.5126 0.049 Uiso 1 1 calc R . .
C6 C 0.7644(15) 0.0830(13) 0.1486(9) 0.030(3) Uani 1 1 d . . .
C25 C 0.3951(17) 0.6189(15) 0.2665(10) 0.042(4) Uani 1 1 d . . .
H25 H 0.3037 0.6291 0.2829 0.050 Uiso 1 1 calc R . .
C3 C 0.636(2) -0.0101(16) -0.0061(10) 0.060(5) Uani 1 1 d . . .
H3 H 0.5914 -0.0453 -0.0562 0.072 Uiso 1 1 calc R . .
C10 C 0.5454(18) -0.0187(15) 0.4632(9) 0.047(4) Uani 1 1 d . . .
H10 H 0.4890 -0.0506 0.5062 0.056 Uiso 1 1 calc R . .
C11 C 0.5867(16) -0.1007(16) 0.3970(8) 0.046(4) Uani 1 1 d . . .
H11 H 0.5596 -0.1874 0.3961 0.055 Uiso 1 1 calc R . .
C5 C 0.817(2) -0.0284(15) 0.1110(10) 0.051(5) Uani 1 1 d . . .
H5 H 0.8917 -0.0740 0.1375 0.061 Uiso 1 1 calc R . .
C4 C 0.7529(15) -0.0680(16) 0.0315(10) 0.042(4) Uani 1 1 d . . .
H4 H 0.7912 -0.1376 0.0023 0.051 Uiso 1 1 calc R . .

loop_
_atom_site_aniso_label
_atom_site_aniso_U_11
_atom_site_aniso_U_22
_atom_site_aniso_U_33
_atom_site_aniso_U_23
_atom_site_aniso_U_13
_atom_site_aniso_U_12
V1 0.0398(16) 0.0230(11) 0.0223(11) 0.0006(10) -0.0080(10) -0.0007(11)
S3 0.051(3) 0.0272(17) 0.0297(17) 0.0013(16) -0.0037(16) -0.0007(18)
P1 0.037(3) 0.0251(17) 0.0221(17) 0.0010(15) -0.0073(16) -0.0002(17)
S2 0.058(3) 0.0291(17) 0.0198(15) -0.0022(15) -0.0019(16) -0.0022(18)
S1 0.035(2) 0.0307(19) 0.0326(17) -0.0013(15) -0.0118(15) 0.0001(16)
N2 0.046(9) 0.025(6) 0.033(7) 0.001(5) -0.019(6) -0.002(6)
C24 0.020(9) 0.034(8) 0.041(8) 0.001(7) -0.010(7) 0.001(6)
N1 0.070(10) 0.027(6) 0.014(5) -0.002(5) 0.002(6) 0.000(6)
N4 0.041(9) 0.041(7) 0.035(7) -0.008(6) -0.023(6) 0.013(6)
C8 0.050(10) 0.033(7) 0.017(6) -0.002(6) -0.004(6) -0.005(7)
C20 0.025(9) 0.032(8) 0.051(9) 0.000(7) -0.025(7) -0.006(7)
C18 0.043(10) 0.027(7) 0.028(7) 0.003(6) -0.018(7) -0.003(7)
C12 0.046(10) 0.030(7) 0.023(7) -0.002(6) -0.001(7) 0.003(7)
N5 0.064(10) 0.026(6) 0.015(5) 0.001(5) -0.004(6) 0.004(6)
N6 0.031(8) 0.037(7) 0.032(6) 0.000(6) 0.008(5) -0.008(6)
C1 0.045(10) 0.025(7) 0.024(6) -0.004(6) -0.007(6) -0.014(7)
C28 0.075(13) 0.031(8) 0.018(7) -0.004(6) -0.009(7) 0.014(8)
C29 0.050(11) 0.038(8) 0.023(7) 0.003(6) -0.006(7) -0.009(8)
C17 0.057(12) 0.032(8) 0.033(8) 0.006(7) -0.011(8) 0.000(8)
C7 0.058(11) 0.033(8) 0.020(7) 0.006(6) -0.001(7) -0.005(8)
C19 0.066(12) 0.034(8) 0.019(7) -0.004(6) -0.008(7) -0.010(7)
N3 0.044(9) 0.026(6) 0.028(6) 0.001(5) -0.005(6) -0.004(6)
C14 0.052(12) 0.041(9) 0.044(9) -0.017(8) -0.011(8) 0.008(8)
C16 0.052(13) 0.050(10) 0.048(10) 0.007(9) -0.014(9) 0.021(9)
C2 0.065(12) 0.043(9) 0.023(7) -0.006(7) -0.006(7) -0.012(8)
C27 0.040(10) 0.031(7) 0.033(8) 0.006(6) -0.013(7) 0.011(7)
C23 0.033(10) 0.038(8) 0.030(7) 0.013(7) -0.006(6) -0.002(7)
C26 0.082(13) 0.027(8) 0.047(9) -0.005(7) -0.006(8) 0.013(9)
C13 0.078(14) 0.031(8) 0.021(7) -0.005(6) 0.005(8) 0.001(8)
C15 0.024(10) 0.052(10) 0.052(10) 0.009(8) -0.016(8) 0.013(8)
C30 0.025(10) 0.067(12) 0.043(9) 0.020(8) -0.006(7) -0.008(8)
C22 0.063(11) 0.041(9) 0.027(7) -0.004(7) -0.014(7) 0.018(8)
C21 0.078(15) 0.034(9) 0.032(8) 0.002(7) -0.015(9) -0.021(9)
C9 0.041(11) 0.051(10) 0.031(8) -0.005(7) 0.005(7) -0.007(8)
C6 0.038(10) 0.025(7) 0.027(7) 0.002(6) -0.003(7) -0.007(6)
C25 0.036(10) 0.045(9) 0.046(9) 0.011(8) 0.003(8) 0.011(7)
C3 0.103(16) 0.041(9) 0.035(9) -0.010(8) -0.014(9) -0.021(10)
C10 0.076(13) 0.038(9) 0.027(7) 0.011(7) 0.010(8) 0.010(8)
C11 0.076(12) 0.031(8) 0.029(7) 0.014(7) 0.005(8) -0.012(9)
C5 0.091(14) 0.025(8) 0.035(8) -0.005(7) 0.000(9) -0.006(8)
C4 0.034(10) 0.049(10) 0.044(9) -0.022(8) 0.004(8) -0.002(7)

loop_
_atom_type_symbol
_atom_type_description
_atom_type_scat_dispersion_real
_atom_type_scat_dispersion_imag
_atom_type_scat_source
C C 0.0033 0.0016 'International Tables Vol C Tables 4.2.6.8 and 6.1.1.4'
H H 0.0000 0.0000 'International Tables Vol C Tables 4.2.6.8 and 6.1.1.4'
N N 0.0061 0.0033 'International Tables Vol C Tables 4.2.6.8 and 6.1.1.4'
P P 0.1023 0.0942 'International Tables Vol C Tables 4.2.6.8 and 6.1.1.4'
S S 0.1246 0.1234 'International Tables Vol C Tables 4.2.6.8 and 6.1.1.4'
V V 0.3005 0.5294 'International Tables Vol C Tables 4.2.6.8 and 6.1.1.4'

loop_
_geom_angle_atom_site_label_1
_geom_angle_atom_site_label_2
_geom_angle_atom_site_label_3
_geom_angle
_geom_angle_site_symmetry_1
_geom_angle_site_symmetry_3
_geom_angle_publ_flag
N5 V1 N1 87.6(4) . . ?
N5 V1 N3 81.0(4) . . ?
N1 V1 N3 85.0(4) . . ?
N5 V1 P1 125.4(3) . . ?
N1 V1 P1 125.0(3) . . ?
N3 V1 P1 136.7(3) . . ?
N5 V1 S1 89.7(3) . . ?
N1 V1 S1 159.2(4) . . ?
N3 V1 S1 74.2(3) . . ?
P1 V1 S1 72.65(12) . . ?
N5 V1 S2 160.2(3) . . ?
N1 V1 S2 76.9(3) . . ?
N3 V1 S2 85.4(3) . . ?
P1 V1 S2 74.13(13) . . ?
S1 V1 S2 100.46(14) . . ?
N5 V1 S3 70.8(3) . . ?
N1 V1 S3 84.9(4) . . ?
N3 V1 S3 150.4(3) . . ?
P1 V1 S3 70.47(14) . . ?
S1 V1 S3 113.64(14) . . ?
S2 V1 S3 119.05(14) . . ?
C13 S3 V1 109.2(6) . . ?
C18 P1 C7 104.5(7) . . ?
C18 P1 C6 106.4(7) . . ?
C7 P1 C6 105.6(6) . . ?
C18 P1 V1 115.4(5) . . ?
C7 P1 V1 113.4(5) . . ?
C6 P1 V1 110.7(4) . . ?
C8 S2 V1 110.0(4) . . ?
C1 S1 V1 108.4(4) . . ?
C21 N2 C19 107.8(13) . . ?
C21 N2 C22 126.9(11) . . ?
C19 N2 C22 125.2(14) . . ?
N3 C24 C25 112.2(15) . . ?
C20 N1 C19 106.6(13) . . ?
C20 N1 V1 131.0(10) . . ?
C19 N1 V1 121.0(10) . . ?
C23 N4 C25 106.7(12) . . ?
C23 N4 C26 125.5(15) . . ?
C25 N4 C26 127.8(14) . . ?
C7 C8 C9 120.4(14) . . ?
C7 C8 S2 117.7(11) . . ?
C9 C8 S2 121.5(11) . . ?
N1 C20 C21 109.7(15) . . ?
C13 C18 C17 119.2(13) . . ?
C13 C18 P1 111.0(11) . . ?
C17 C18 P1 129.6(12) . . ?
C7 C12 C11 120.5(14) . . ?
C27 N5 C28 107.4(13) . . ?
C27 N5 V1 122.9(9) . . ?
C28 N5 V1 128.8(10) . . ?
C27 N6 C29 104.7(11) . . ?
C27 N6 C30 125.5(12) . . ?
C29 N6 C30 129.8(12) . . ?
C6 C1 C2 117.8(13) . . ?
C6 C1 S1 120.8(9) . . ?
C2 C1 S1 121.4(11) . . ?
C29 C28 N5 108.6(14) . . ?
C28 C29 N6 107.4(12) . . ?
C18 C17 C16 118.3(15) . . ?
C8 C7 C12 119.3(14) . . ?
C8 C7 P1 115.3(11) . . ?
C12 C7 P1 125.4(12) . . ?
N1 C19 N2 108.8(15) . . ?
C24 N3 C23 104.1(13) . . ?
C24 N3 V1 129.1(9) . . ?
C23 N3 V1 126.3(11) . . ?
C13 C14 C15 117.9(16) . . ?
C15 C16 C17 118.6(14) . . ?
C3 C2 C1 120.8(16) . . ?
N5 C27 N6 111.8(12) . . ?
N3 C23 N4 113.3(14) . . ?
C14 C13 C18 120.7(14) . . ?
C14 C13 S3 121.1(12) . . ?
C18 C13 S3 118.1(12) . . ?
C16 C15 C14 124.9(15) . . ?
N2 C21 C20 107.1(14) . . ?
C10 C9 C8 119.5(15) . . ?
C5 C6 C1 122.0(13) . . ?
C5 C6 P1 128.1(11) . . ?
C1 C6 P1 109.7(10) . . ?
N4 C25 C24 103.7(14) . . ?
C2 C3 C4 119.1(14) . . ?
C11 C10 C9 120.9(15) . . ?
C10 C11 C12 119.2(15) . . ?
C6 C5 C4 116.4(16) . . ?
C3 C4 C5 123.7(15) . . ?

loop_
_geom_bond_atom_site_label_1
_geom_bond_atom_site_label_2
_geom_bond_distance
_geom_bond_site_symmetry_2
_geom_bond_publ_flag
V1 N5 2.217(12) . ?
V1 N1 2.248(11) . ?
V1 N3 2.259(13) . ?
V1 P1 2.446(4) . ?
V1 S1 2.491(4) . ?
V1 S2 2.521(4) . ?
V1 S3 2.544(5) . ?
S3 C13 1.771(15) . ?
P1 C18 1.765(14) . ?
P1 C7 1.802(15) . ?
P1 C6 1.811(13) . ?
S2 C8 1.790(15) . ?
S1 C1 1.751(14) . ?
N2 C21 1.32(2) . ?
N2 C19 1.350(16) . ?
N2 C22 1.446(17) . ?
C24 N3 1.324(18) . ?
C24 C25 1.385(19) . ?
N1 C20 1.309(17) . ?
N1 C19 1.351(19) . ?
N4 C23 1.325(18) . ?
N4 C25 1.38(2) . ?
N4 C26 1.440(18) . ?
C8 C7 1.39(2) . ?
C8 C9 1.404(19) . ?
C20 C21 1.37(2) . ?
C18 C13 1.41(2) . ?
C18 C17 1.427(18) . ?
C12 C7 1.40(2) . ?
C12 C11 1.406(19) . ?
N5 C27 1.282(18) . ?
N5 C28 1.398(15) . ?
N6 C27 1.387(17) . ?
N6 C29 1.406(17) . ?
N6 C30 1.447(18) . ?
C1 C6 1.405(19) . ?
C1 C2 1.423(17) . ?
C28 C29 1.34(2) . ?
C17 C16 1.46(2) . ?
N3 C23 1.326(17) . ?
C14 C13 1.39(2) . ?
C14 C15 1.39(2) . ?
C16 C15 1.32(2) . ?
C2 C3 1.36(2) . ?
C9 C10 1.39(2) . ?
C6 C5 1.39(2) . ?
C3 C4 1.37(2) . ?
C10 C11 1.39(2) . ?
C5 C4 1.393(19) . ?
